data_2310791
loop_
_publ_author_name
'St\"oger, Berthold'
'Weil, Matthias'
'Du\<sek, Michal'

_publ_section_title
;
 The \a &#x2194; \b phase transitions of Zn2P2O7 revisited: existence of
 an additional intermediate phase with an incommensurately modulated
 structure.
;
_journal_coden_ASTM ACSBDA
_journal_issue 3
_journal_name_full
;
 Acta Crystallographica, Section B: Structural Science, Crystal Engineering
 and Materials
;
_journal_page_first 539
_journal_page_last 554
_journal_paper_doi 10.1107/S205252061401049X
_journal_volume 70
_journal_year 2014
_chemical_formula_sum 'O7 P2 Zn2'
_chemical_formula_weight 304.7
_chemical_name_common 'zinc pyrophosphate'
_chemical_name_systematic 'zinc(II) diphosphate(V)'
_space_group_IT_number 12
_space_group_ssg_name C2/m(\a0\g)0s
_symmetry_cell_setting monoclinic
_symmetry_space_group_name_Hall '-C 2y'
_symmetry_space_group_name_H-M 'C 1 2/m 1'
_cell_angle_alpha 90
_cell_angle_beta 105.4028(13)
_cell_angle_gamma 90
_cell_formula_units_Z 2
_cell_length_a 6.6036(2)
_cell_length_b 8.2830(2)
_cell_length_c 4.52500(10)
_cell_measurement_reflns_used 6135
_cell_measurement_temperature 415
_cell_measurement_theta_max 45.3
_cell_measurement_theta_min 2.4
_cell_modulation_dimension 1
_cell_volume 238.617(11)
_computing_cell_refinement 'SAINT-Plus (Bruker, 2012)'
_computing_data_collection 'APEX2 (Bruker, 2012)'
_computing_data_reduction 'SAINT-Plus (Bruker, 2012)'
_computing_molecular_graphics 'ATOMS (Dowty, 2006)'
_computing_structure_refinement 'JANA2006 (Pet\<r\'i\<cek, et al., 2006)'
_computing_structure_solution 'by isomorphous structure methods'
_diffrn_ambient_temperature 415
_diffrn_measured_fraction_theta_full 1
_diffrn_measured_fraction_theta_max 1
_diffrn_measurement_device 'four-cycle diffractometer'
_diffrn_measurement_device_type 'Bruker KAPPA APEX II CCD'
_diffrn_measurement_method '\w and \f scans'
_diffrn_radiation_monochromator graphite
_diffrn_radiation_probe x-ray
_diffrn_radiation_source 'X-ray tube'
_diffrn_radiation_type 'Mo K\a'
_diffrn_radiation_wavelength 0.71073
_diffrn_reflns_av_R_equivalents 0.0264
_diffrn_reflns_av_unetI/netI 0.0312
_diffrn_reflns_limit_h_max 13
_diffrn_reflns_limit_h_min -13
_diffrn_reflns_limit_index_m_1_max 2
_diffrn_reflns_limit_index_m_1_min -2
_diffrn_reflns_limit_k_max 16
_diffrn_reflns_limit_k_min -16
_diffrn_reflns_limit_l_max 5
_diffrn_reflns_limit_l_min -9
_diffrn_reflns_number 13588
_diffrn_reflns_theta_full 45.35
_diffrn_reflns_theta_max 45.35
_diffrn_reflns_theta_min 2.07
_exptl_absorpt_coefficient_mu 10.701
_exptl_absorpt_correction_T_max 0.60
_exptl_absorpt_correction_T_min 0.025
_exptl_absorpt_correction_type multi-scan
_exptl_absorpt_process_details SADABS
_exptl_crystal_colour 'translucent colourless'
_exptl_crystal_density_diffrn 4.2395
_exptl_crystal_description rod
_exptl_crystal_F_000 292
_exptl_crystal_size_max 0.42
_exptl_crystal_size_mid 0.30
_exptl_crystal_size_min 0.06
_refine_diff_density_max 0.87
_refine_diff_density_min -0.82
_refine_ls_extinction_coef 2400(80)
_refine_ls_extinction_method 'B-C type 1 Gaussian isotropic (Becker & Coppens, 1974)'
_refine_ls_goodness_of_fit_gt 1.59
_refine_ls_goodness_of_fit_ref 1.16
_refine_ls_number_constraints 1
_refine_ls_number_parameters 146
_refine_ls_number_reflns 5064
_refine_ls_number_restraints 0
_refine_ls_R_factor_all 0.0639
_refine_ls_R_factor_gt 0.0243
_refine_ls_shift/su_max 0.0282
_refine_ls_shift/su_mean 0.0040
_refine_ls_structure_factor_coef F
_refine_ls_weighting_details w=1/(\s^2^(F)+0.0001F^2^)
_refine_ls_weighting_scheme sigma
_refine_ls_wR_factor_gt 0.0342
_refine_ls_wR_factor_ref 0.0391
_reflns_number_gt 2147
_reflns_number_total 5064
_reflns_threshold_expression I>3\s(I)
_cod_data_source_file xk5017sup1.cif
_cod_data_source_block alpha2_zn2p2o7_415
_cod_database_code 2310791
_publcif_datablock.id {b8747ae3-5204-484f-adec-5f516a392993}

loop_
_space_group_symop_id
_space_group_symop_operation_xyz
1 x,y,z
2 -x,y,-z
3 x+0.5,y+0.5,z
4 -x+0.5,y+0.5,-z
5 -x,-y,-z
6 x,-y,z
7 -x+0.5,-y+0.5,-z
8 x+0.5,-y+0.5,z

loop_
_space_group_symop_ssg_id
_space_group_symop_ssg_operation_algebraic
1 x1,x2,x3,x4
2 -x1,x2,-x3,-x4+1/2
3 -x1,-x2,-x3,-x4
4 x1,-x2,x3,x4+1/2
5 x1+1/2,x2+1/2,x3,x4
6 -x1+1/2,x2+1/2,-x3,-x4+1/2
7 -x1+1/2,-x2+1/2,-x3,-x4
8 x1+1/2,-x2+1/2,x3,x4+1/2

loop_
_atom_site_label
_atom_site_type_symbol
_atom_site_fract_x
_atom_site_fract_y
_atom_site_fract_z
_atom_site_adp_type
_atom_site_U_iso_or_equiv
_atom_site_site_symmetry_multiplicity
_atom_site_occupancy
_atom_site_calc_flag
Zn Zn 0.5 0.18966(2) 1 Uani 0.01864(6) 4 1 d
P P 0.78938(3) 0 0.59065(4) Uani 0.00910(4) 4 1 d
O1 O 0.62157(8) 0 0.28621(11) Uani 0.01072(10) 4 1 d
O2 O 1 -0.0561(12) 0.5 Uani 0.0183(11) 4 0.178(4) d
O2' O 1 -0.0210(10) 0.5 Uani 0.035(2) 4 0.322(4) d
O3 O 0.78182(8) -0.15135(5) 0.77494(10) Uani 0.01944(11) 8 1 d

loop_
_atom_site_aniso_label
_atom_site_aniso_type_symbol
_atom_site_aniso_U_11
_atom_site_aniso_U_22
_atom_site_aniso_U_33
_atom_site_aniso_U_12
_atom_site_aniso_U_13
_atom_site_aniso_U_23
Zn Zn 0.02279(12) 0.00831(5) 0.01731(12) 0 -0.00782(6) 0
P P 0.00774(6) 0.01165(7) 0.00720(6) 0 0.00072(5) 0
O1 O 0.01077(15) 0.01164(17) 0.00801(15) 0 -0.00056(12) 0
O2 O 0.0060(9) 0.024(3) 0.0266(14) 0 0.0070(9) 0
O2' O 0.0123(7) 0.048(6) 0.0495(17) 0 0.0160(9) 0
O3 O 0.0302(2) 0.01116(15) 0.01367(15) 0.00617(14) 0.00000(14) 0.00265(12)

loop_
_atom_site_displace_Fourier_atom_site_label
_atom_site_displace_Fourier_axis
_atom_site_displace_Fourier_wave_vector_seq_id
_atom_site_displace_Fourier_param_cos
_atom_site_displace_Fourier_param_sin
P x 1 0 0
P y 1 -0.00364(2) -0.00569(2)
P z 1 0 0
P x 2 -0.00037(7) -0.00053(7)
P y 2 0 0
P z 2 0.00072(11) 0.00140(11)
O1 x 1 0 0
O1 y 1 -0.00204(5) 0.00414(5)
O1 z 1 0 0
O1 x 2 0.00044(18) 0.00053(20)
O1 y 2 0 0
O1 z 2 0.0000(3) 0.0005(3)
O3 x 1 0.00582(8) -0.01447(8)
O3 y 1 -0.00017(4) -0.00347(4)
O3 z 1 0.00293(9) 0.00408(8)
O3 x 2 0.00066(16) -0.00154(16)
O3 y 2 0.00017(12) -0.00077(12)
O3 z 2 -0.0002(2) 0.0006(2)

loop_
_atom_site_Fourier_wave_vector_seq_id
_jana_atom_site_fourier_wave_vector_q1_coeff
1 1
2 2
3 3

loop_
_atom_site_occ_special_func_atom_site_label
_atom_site_occ_special_func_crenel_c
_atom_site_occ_special_func_crenel_w
Zn 0.75 1
O2 0.25 0.5

loop_
_atom_site_U_Fourier_atom_site_label
_atom_site_U_Fourier_tens_elem
_atom_site_U_Fourier_wave_vector_seq_id
_atom_site_U_Fourier_param_cos
_atom_site_U_Fourier_param_sin
P U11 1 0 0
P U22 1 0 0
P U33 1 0 0
P U12 1 0.00174(6) -0.00141(5)
P U13 1 0 0
P U23 1 -0.00118(5) 0.00067(5)
P U11 2 -0.00021(19) -0.00123(19)
P U22 2 0.0022(2) -0.0012(2)
P U33 2 0.00019(20) 0.00061(18)
P U12 2 0 0
P U13 2 -0.00037(17) 0.00118(16)
P U23 2 0 0
O1 U11 1 0 0
O1 U22 1 0 0
O1 U33 1 0 0
O1 U12 1 -0.00078(16) -0.00041(16)
O1 U13 1 0 0
O1 U23 1 0.00018(14) 0.00034(14)
O2' U11 1 0 -0.0007(19)
O2' U22 1 0 -0.020(3)
O2' U33 1 0 0.002(4)
O2' U12 1 0.004(2) 0
O2' U13 1 0 0.004(2)
O2' U23 1 -0.015(2) 0
O3 U11 1 0.0144(3) -0.0037(2)
O3 U22 1 0.00053(14) -0.00036(14)
O3 U33 1 0.00047(15) -0.00078(15)
O3 U12 1 0.00255(16) -0.00144(15)
O3 U13 1 -0.00391(17) 0.00198(16)
O3 U23 1 -0.00087(12) 0.00032(12)
O3 U11 2 0.0051(5) -0.0010(5)
O3 U22 2 0.0009(4) 0.0015(5)
O3 U33 2 -0.0004(4) 0.0005(4)
O3 U12 2 0.0011(3) -0.0004(4)
O3 U13 2 -0.0017(4) 0.0020(4)
O3 U23 2 -0.0007(3) -0.0009(3)

loop_
_atom_type_symbol
_atom_type_scat_dispersion_real
_atom_type_scat_dispersion_imag
_atom_type_scat_source
O 0.0106 0.0060 'International Tables Vol C tables 4.2.6.8 and 6.1.1.1'
P 0.1023 0.0942 'International Tables Vol C tables 4.2.6.8 and 6.1.1.1'
Zn 0.2839 1.4301 'International Tables Vol C tables 4.2.6.8 and 6.1.1.1'

loop_
_cell_wave_vector_seq_id
_cell_wave_vector_x
_cell_wave_vector_y
_cell_wave_vector_z
1 0.33004(12) 0.000000 0.40167(8)

loop_
_geom_angle_atom_site_label_1
_geom_angle_atom_site_label_2
_geom_angle_atom_site_label_3
_geom_angle_site_ssg_symmetry_1
_geom_angle_site_ssg_symmetry_3
_geom_angle_av
_geom_angle_min
_geom_angle_max
O1 Zn O1 1_5565 2_6565 80.40(4) 79.57(4) 81.07(4)
O1 Zn O3 1_5565 5_4555 157.23(10) 142.79(12) 167.84(11)
O1 Zn O3 1_5565 6_6575 94.16(7) 92.23(8) 95.42(8)
O1 Zn O3 2_6565 5_4555 94.14(7) 92.14(8) 95.42(8)
O1 Zn O3 2_6565 6_6575 157.27(10) 143.18(12) 168.14(10)
O3 Zn O3 5_4555 6_6575 98.37(6) 97.53(6) 99.75(6)
O1 P O2 . . 104.3(3) 100.8(3) 107.7(4)
O1 P O2 . 3_7565 104.3(3) 100.8(3) 107.7(4)
O1 P O2' . . 104.31(7) 103.63(7) 105.03(7)
O1 P O2' . 3_7565 104.31(7) 103.63(7) 105.03(7)
O1 P O3 . . 112.04(6) 111.78(6) 112.55(6)
O1 P O3 . 4_5555 112.05(6) 111.78(6) 112.55(6)
O2 P O2' . . 10.6(5) 8.0(5) 11.9(5)
O2 P O2' . 3_7565 23.2(5) 20.3(6) 24.7(4)
O2 P O3 . . 96.9(4) 94.6(5) 97.7(4)
O2 P O3 . 4_5555 118.6(4) 117.5(5) 121.5(4)
O2 P O2' 3_7565 . 23.2(5) 20.3(6) 24.7(4)
O2 P O2' 3_7565 3_7565 10.6(5) 8.0(5) 11.9(5)
O2 P O3 3_7565 . 118.6(4) 117.5(5) 121.5(4)
O2 P O3 3_7565 4_5555 96.9(4) 94.6(5) 97.7(4)
O2' P O2' . 3_7565 12.8(4) 12.7(4) 12.9(4)
O2' P O3 . . 102.4(3) 96.6(3) 108.3(3)
O2' P O3 . 4_5555 113.5(3) 107.7(3) 119.3(3)
O2' P O3 3_7565 . 113.5(3) 107.7(3) 119.3(3)
O2' P O3 3_7565 4_5555 102.4(3) 96.6(3) 108.3(3)
O3 P O3 . 4_5555 111.90(9) 111.52(9) 112.28(9)
Zn O1 Zn 1_5545 3_6565 99.53(8) 98.19(9) 100.92(8)
Zn O1 P 1_5545 . 129.60(5) 127.90(4) 131.41(4)
Zn O1 P 3_6565 . 129.59(5) 127.90(4) 131.41(4)
P O2 P . 2_7565 148.7(8) 147.1(7) 151.9(10)
P O2 O2' . . 74.5(11) 69.1(2) 83.6(10)
P O2 O2' . 3_7565 74.4(6) 72.4(5) 79.3(6)
P O2 O2' 2_7565 . 74.3(11) 68.9(2) 83.0(10)
P O2 O2' 2_7565 3_7565 74.3(6) 72.4(5) 79.0(6)
O2' O2 O2' . 3_7565 6.4(9) 0.0(5) 17.1(18)
P O2' P . 2_7565 167.2(6) 163.4(6) 171.0(6)
P O2' O2 . . 95(2) 88(3) 103(3)
P O2' O2 . 3_7565 82.3(10) 80.2(11) 87.0(11)
P O2' O2' . 3_7565 83.6(3) 81.6(3) 85.7(3)
P O2' O2 2_7565 . 95(2) 88(3) 103(3)
P O2' O2 2_7565 3_7565 82.5(10) 80.2(11) 87.2(11)
P O2' O2' 2_7565 3_7565 83.6(3) 81.6(3) 85.7(3)
O2 O2' O2' . 3_7565 168.6(14) 152(2) 180.0(5)
O2 O2' O2' 3_7565 3_7565 5.1(5) 0.0(5) 11.1(3)
Zn O3 P 5_5455 . 134.11(11) 126.37(11) 139.82(11)

loop_
_geom_bond_atom_site_label_1
_geom_bond_atom_site_label_2
_geom_bond_site_ssg_symmetry_2
_geom_bond_distance_av
_geom_bond_distance_min
_geom_bond_distance_max
Zn O1 1_5565 2.0612(13) 2.0128(14) 2.0977(16)
Zn O1 2_6565 2.0608(13) 2.0119(14) 2.0952(15)
Zn O3 5_4555 2.0190(17) 1.9664(19) 2.075(2)
Zn O3 6_6575 2.0184(17) 1.9653(19) 2.072(2)
P O1 . 1.5219(13) 1.5162(13) 1.5275(13)
P O2 . 1.611(7) 1.569(4) 1.631(4)
P O2 3_7565 1.610(6) 1.569(4) 1.631(4)
P O2' . 1.5613(11) 1.5501(9) 1.5749(13)
P O2' 3_7565 1.5613(11) 1.5501(9) 1.5749(13)
P O3 . 1.5159(15) 1.5063(15) 1.5237(15)
P O3 4_5555 1.5159(15) 1.5063(15) 1.5237(15)
O2 O2' . 0.298(14) 0.228(15) 0.335(12)
O2 O2' 3_7565 0.642(14) 0.560(17) 0.684(12)
O2' O2' 3_7565 0.348(11) 0.348(11) 0.348(11)

loop_
_jana_atom_site_adp_c_label
_jana_atom_site_adp_c_type_symbol
_jana_atom_site_adp_c_111
_jana_atom_site_adp_c_112
_jana_atom_site_adp_c_113
_jana_atom_site_adp_c_122
_jana_atom_site_adp_c_123
_jana_atom_site_adp_c_133
_jana_atom_site_adp_c_222
_jana_atom_site_adp_c_223
_jana_atom_site_adp_c_233
_jana_atom_site_adp_c_333
Zn Zn 0 0.00008(4) 0 0 -0.00049(4) 0 0.00013(3) 0 0.00156(8) 0

loop_
_jana_atom_site_displace_legendre_atom_site_label
_jana_atom_site_displace_legendre_axis
_jana_atom_site_displace_legendre_param_order
_jana_atom_site_displace_legendre_param_coeff
Zn x 1 0.01385(12)
Zn y 1 0
Zn z 1 -0.01483(19)
Zn x 2 0
Zn y 2 -0.001174(18)
Zn z 2 0
Zn x 3 -0.00039(13)
Zn y 3 0
Zn z 3 0.0027(2)
Zn x 4 0
Zn y 4 -0.00004(4)
Zn z 4 0
Zn x 5 0.00586(16)
Zn y 5 0
Zn z 5 -0.0083(2)
Zn x 6 0
Zn y 6 0
Zn z 6 0
O2 x 1 -0.0045(14)
O2 y 1 0
O2 z 1 -0.025(2)
O2 x 2 0
O2 y 2 0.0109(15)
O2 z 2 0

loop_
_jana_atom_site_adp_c_fourier_atom_site_label
_jana_atom_site_adp_c_fourier_tens_elem
_jana_atom_site_adp_c_fourier_wave_vector_seq_id
_jana_atom_site_adp_c_fourier_param_cos
_jana_atom_site_adp_c_fourier_param_sin
Zn C111 1 0 -0.0064(2)
Zn C112 1 0.00091(7) 0
Zn C113 1 0 0.00533(18)
Zn C122 1 0 -0.00040(3)
Zn C123 1 -0.00018(7) 0
Zn C133 1 0 -0.0044(3)
Zn C222 1 0.00010(3) 0
Zn C223 1 0 0.00031(4)
Zn C233 1 -0.00080(14) 0
Zn C333 1 0 0.0068(5)
